data_2235716
loop_
_publ_author_name
'W\"ohlert, Susanne'
'Jess, Inke'
'N\"ather, Christian'

_publ_section_title
;
 Bis(cyanato-\k<i>N</i>)tetrakis(2,6-dimethylpyrazine-\k<i>N</i>^4^)nickel(II)
;
_journal_coeditor_code ZL2488
_journal_issue 7
_journal_name_full 'Acta Crystallographica Section E'
_journal_page_first m970
_journal_paper_doi 10.1107/S1600536812027985
_journal_volume 68
_journal_year 2012
_chemical_formula_iupac '[Ni (N C O)2 (C6 H8 N2)4]'
_chemical_formula_moiety 'C26 H32 N10 Ni O2'
_chemical_formula_sum 'C26 H32 N10 Ni O2'
_chemical_formula_weight 575.33
_chemical_name_systematic
;
Bis(cyanato-\k<i>N</i>)tetrakis(2,6-dimethylpyrazine-\k<i>N</i>^4^)nickel(II)
;
_space_group_IT_number 15
_symmetry_cell_setting monoclinic
_symmetry_space_group_name_Hall '-C 2yc'
_symmetry_space_group_name_H-M 'C 1 2/c 1'
_atom_sites_solution_hydrogens geom
_atom_sites_solution_primary direct
_atom_sites_solution_secondary difmap
_audit_creation_method SHELXL-97
_cell_angle_alpha 90.00
_cell_angle_beta 133.148(7)
_cell_angle_gamma 90.00
_cell_formula_units_Z 4
_cell_length_a 24.932(2)
_cell_length_b 8.4963(3)
_cell_length_c 18.1748(13)
_cell_measurement_reflns_used 8293
_cell_measurement_temperature 293(2)
_cell_measurement_theta_max 28.03
_cell_measurement_theta_min 2.65
_cell_volume 2808.9(5)
_computing_cell_refinement 'X-AREA (Stoe & Cie, 2008)'
_computing_data_collection 'X-AREA (Stoe & Cie, 2008)'
_computing_data_reduction 'X-AREA (Stoe & Cie, 2008)'
_computing_molecular_graphics 'XP in SHELXTL (Sheldrick, 2008) and DIAMOND (Brandenburg, 2011)'
_computing_publication_material 'XCIF in SHELXTL (Sheldrick, 2008)'
_computing_structure_refinement 'SHELXL97 (Sheldrick, 2008)'
_computing_structure_solution 'SHELXS97 (Sheldrick, 2008)'
_diffrn_ambient_temperature 293(2)
_diffrn_measured_fraction_theta_full 0.984
_diffrn_measured_fraction_theta_max 0.984
_diffrn_measurement_device_type 'Stoe IPDS-2'
_diffrn_measurement_method 'omega scan'
_diffrn_radiation_monochromator graphite
_diffrn_radiation_source 'fine-focus sealed tube'
_diffrn_radiation_type MoK\a
_diffrn_radiation_wavelength 0.71073
_diffrn_reflns_av_R_equivalents 0.0466
_diffrn_reflns_av_sigmaI/netI 0.0459
_diffrn_reflns_limit_h_max 32
_diffrn_reflns_limit_h_min -25
_diffrn_reflns_limit_k_max 10
_diffrn_reflns_limit_k_min -11
_diffrn_reflns_limit_l_max 21
_diffrn_reflns_limit_l_min -23
_diffrn_reflns_number 8293
_diffrn_reflns_theta_full 28.03
_diffrn_reflns_theta_max 28.03
_diffrn_reflns_theta_min 2.65
_diffrn_standards_decay_% 0
_diffrn_standards_interval_time 0
_diffrn_standards_number 0
_exptl_absorpt_coefficient_mu 0.733
_exptl_absorpt_correction_T_max 0.9687
_exptl_absorpt_correction_T_min 0.8879
_exptl_absorpt_correction_type numerical
_exptl_absorpt_process_details '(X-SHAPE and X-RED32; Stoe & Cie 2008)'
_exptl_crystal_colour green
_exptl_crystal_density_diffrn 1.360
_exptl_crystal_density_method 'not measured'
_exptl_crystal_description block
_exptl_crystal_F_000 1208
_exptl_crystal_size_max 0.065
_exptl_crystal_size_mid 0.041
_exptl_crystal_size_min 0.032
_refine_diff_density_max 0.297
_refine_diff_density_min -0.401
_refine_ls_extinction_method none
_refine_ls_goodness_of_fit_ref 1.012
_refine_ls_hydrogen_treatment constr
_refine_ls_matrix_type full
_refine_ls_number_parameters 182
_refine_ls_number_reflns 3341
_refine_ls_number_restraints 0
_refine_ls_restrained_S_all 1.012
_refine_ls_R_factor_all 0.0618
_refine_ls_R_factor_gt 0.0386
_refine_ls_shift/su_max 0.000
_refine_ls_shift/su_mean 0.000
_refine_ls_structure_factor_coef Fsqd
_refine_ls_weighting_details 'calc w=1/[\s^2^(Fo^2^)+(0.0632P)^2^+0.0000P] where P=(Fo^2^+2Fc^2^)/3'
_refine_ls_weighting_scheme calc
_refine_ls_wR_factor_gt 0.0930
_refine_ls_wR_factor_ref 0.1019
_reflns_number_gt 2516
_reflns_number_total 3341
_reflns_threshold_expression I>2sigma(I)
_cod_data_source_file zl2488.cif
_cod_data_source_block I
_cod_original_cell_volume 2808.9(3)
_cod_original_sg_symbol_H-M 'C 2/c'
_cod_database_code 2235716
_cod_database_fobs_code 2235716

loop_
_symmetry_equiv_pos_as_xyz
'x, y, z'
'-x, y, -z+1/2'
'x+1/2, y+1/2, z'
'-x+1/2, y+1/2, -z+1/2'
'-x, -y, -z'
'x, -y, z-1/2'
'-x+1/2, -y+1/2, -z'
'x+1/2, -y+1/2, z-1/2'

loop_
_atom_site_type_symbol
_atom_site_label
_atom_site_fract_x
_atom_site_fract_y
_atom_site_fract_z
_atom_site_U_iso_or_equiv
_atom_site_adp_type
_atom_site_calc_flag
_atom_site_refinement_flags
_atom_site_occupancy
_atom_site_symmetry_multiplicity
Ni Ni1 0.7500 0.7500 0.5000 0.01887(11) Uani d S 1 2
N N20 0.64456(8) 0.8103(2) 0.34913(11) 0.0212(3) Uani d . 1 1
N N10 0.79329(8) 0.6983(2) 0.43337(11) 0.0231(4) Uani d . 1 1
C C1 0.68822(10) 0.4093(3) 0.46580(14) 0.0255(4) Uani d . 1 1
N N1 0.71677(9) 0.5219(2) 0.47971(13) 0.0275(4) Uani d . 1 1
N N21 0.50923(9) 0.8818(2) 0.15700(13) 0.0270(4) Uani d . 1 1
C C10 0.82299(10) 0.5593(3) 0.44444(15) 0.0261(4) Uani d . 1 1
H H10 0.8239 0.4804 0.4807 0.031 Uiso calc R 1 1
C C23 0.62225(10) 0.9586(2) 0.31901(15) 0.0237(4) Uani d . 1 1
H H23 0.6526 1.0401 0.3631 0.028 Uiso calc R 1 1
N N11 0.85370(10) 0.6399(3) 0.35157(14) 0.0364(5) Uani d . 1 1
C C22 0.55452(10) 0.9952(3) 0.22309(15) 0.0251(4) Uani d . 1 1
C C20 0.59907(10) 0.6966(3) 0.28228(14) 0.0239(4) Uani d . 1 1
H H20 0.6130 0.5918 0.3002 0.029 Uiso calc R 1 1
O O1 0.65623(11) 0.2844(2) 0.45025(18) 0.0568(6) Uani d . 1 1
C C11 0.85283(11) 0.5294(3) 0.40292(15) 0.0312(5) Uani d . 1 1
C C13 0.79369(10) 0.8085(3) 0.38110(14) 0.0267(4) Uani d . 1 1
H H13 0.7725 0.9060 0.3708 0.032 Uiso calc R 1 1
C C12 0.82493(11) 0.7812(3) 0.34183(16) 0.0330(5) Uani d . 1 1
C C14 0.88376(15) 0.3709(3) 0.4124(2) 0.0454(6) Uani d . 1 1
H H14A 0.8580 0.3295 0.3464 0.068 Uiso calc R 1 1
H H14B 0.8780 0.3006 0.4479 0.068 Uiso calc R 1 1
H H14C 0.9350 0.3812 0.4490 0.068 Uiso calc R 1 1
C C15 0.82941(15) 0.9083(4) 0.2884(2) 0.0526(8) Uani d . 1 1
H H15A 0.8799 0.9357 0.3276 0.079 Uiso calc R 1 1
H H15B 0.8029 0.9994 0.2800 0.079 Uiso calc R 1 1
H H15C 0.8082 0.8707 0.2234 0.079 Uiso calc R 1 1
C C21 0.53149(10) 0.7326(3) 0.18668(14) 0.0272(4) Uani d . 1 1
C C25 0.53126(11) 1.1627(3) 0.19022(17) 0.0341(5) Uani d . 1 1
H H25A 0.5382 1.1915 0.1461 0.051 Uiso calc R 1 1
H H25B 0.5604 1.2302 0.2483 0.051 Uiso calc R 1 1
H H25C 0.4803 1.1738 0.1552 0.051 Uiso calc R 1 1
C C24 0.48127(12) 0.6054(3) 0.11260(18) 0.0405(6) Uani d . 1 1
H H24A 0.4342 0.6160 0.0917 0.061 Uiso calc R 1 1
H H24B 0.5019 0.5045 0.1437 0.061 Uiso calc R 1 1
H H24C 0.4756 0.6143 0.0549 0.061 Uiso calc R 1 1

loop_
_atom_site_aniso_label
_atom_site_aniso_U_11
_atom_site_aniso_U_22
_atom_site_aniso_U_33
_atom_site_aniso_U_12
_atom_site_aniso_U_13
_atom_site_aniso_U_23
Ni1 0.01411(16) 0.02221(18) 0.01902(17) -0.00050(14) 0.01083(13) 0.00029(14)
N20 0.0161(7) 0.0272(8) 0.0213(7) 0.0021(6) 0.0131(6) 0.0022(6)
N10 0.0158(7) 0.0312(9) 0.0196(7) -0.0012(6) 0.0111(6) -0.0006(6)
C1 0.0202(9) 0.0288(11) 0.0239(9) 0.0043(8) 0.0137(8) -0.0008(8)
N1 0.0210(8) 0.0326(10) 0.0254(8) 0.0028(7) 0.0145(7) 0.0032(7)
N21 0.0194(7) 0.0364(10) 0.0244(8) 0.0039(7) 0.0147(7) 0.0044(7)
C10 0.0234(9) 0.0324(11) 0.0243(9) 0.0031(8) 0.0171(8) 0.0017(8)
C23 0.0181(8) 0.0290(10) 0.0244(9) 0.0022(7) 0.0146(8) 0.0021(8)
N11 0.0289(9) 0.0556(13) 0.0335(9) 0.0103(8) 0.0248(8) 0.0102(9)
C22 0.0179(8) 0.0344(11) 0.0270(9) 0.0061(8) 0.0169(8) 0.0062(8)
C20 0.0180(8) 0.0299(10) 0.0200(9) 0.0013(7) 0.0116(8) 0.0001(7)
O1 0.0535(11) 0.0307(10) 0.0848(15) -0.0174(8) 0.0467(12) -0.0082(9)
C11 0.0245(10) 0.0445(13) 0.0267(10) 0.0061(9) 0.0183(9) 0.0020(9)
C13 0.0204(9) 0.0361(11) 0.0240(9) 0.0012(8) 0.0153(8) 0.0037(8)
C12 0.0230(9) 0.0498(15) 0.0281(10) 0.0058(8) 0.0183(8) 0.0114(9)
C14 0.0521(14) 0.0546(16) 0.0491(14) 0.0189(12) 0.0422(13) 0.0102(12)
C15 0.0500(14) 0.0681(19) 0.0591(17) 0.0181(14) 0.0449(14) 0.0293(15)
C21 0.0192(8) 0.0378(13) 0.0218(9) 0.0020(8) 0.0129(8) 0.0004(8)
C25 0.0263(10) 0.0380(13) 0.0365(11) 0.0115(9) 0.0210(9) 0.0139(9)
C24 0.0270(10) 0.0422(14) 0.0292(10) -0.0009(10) 0.0102(9) -0.0066(10)

loop_
_atom_type_symbol
_atom_type_description
_atom_type_scat_dispersion_real
_atom_type_scat_dispersion_imag
_atom_type_scat_source
C C 0.0033 0.0016 'International Tables Vol C Tables 4.2.6.8 and 6.1.1.4'
H H 0.0000 0.0000 'International Tables Vol C Tables 4.2.6.8 and 6.1.1.4'
N N 0.0061 0.0033 'International Tables Vol C Tables 4.2.6.8 and 6.1.1.4'
O O 0.0106 0.0060 'International Tables Vol C Tables 4.2.6.8 and 6.1.1.4'
Ni Ni 0.3393 1.1124 'International Tables Vol C Tables 4.2.6.8 and 6.1.1.4'

loop_
_geom_angle_atom_site_label_1
_geom_angle_atom_site_label_2
_geom_angle_atom_site_label_3
_geom_angle_site_symmetry_1
_geom_angle_site_symmetry_3
_geom_angle
_geom_angle_publ_flag
N1 Ni1 N1 7_666 . 180.00(13) ?
N1 Ni1 N10 7_666 . 89.86(7) ?
N1 Ni1 N10 . . 90.14(7) n
N1 Ni1 N10 7_666 7_666 90.14(7) ?
N1 Ni1 N10 . 7_666 89.86(7) ?
N10 Ni1 N10 . 7_666 180.000 ?
N1 Ni1 N20 7_666 . 89.74(7) ?
N1 Ni1 N20 . . 90.26(7) n
N10 Ni1 N20 . . 88.72(6) n
N10 Ni1 N20 7_666 . 91.28(6) ?
N1 Ni1 N20 7_666 7_666 90.26(7) ?
N1 Ni1 N20 . 7_666 89.74(7) ?
N10 Ni1 N20 . 7_666 91.28(6) ?
N10 Ni1 N20 7_666 7_666 88.72(6) n
N20 Ni1 N20 . 7_666 180.000 n
C23 N20 C20 . . 116.73(16) ?
C23 N20 Ni1 . . 122.62(13) ?
C20 N20 Ni1 . . 120.64(14) ?
C10 N10 C13 . . 116.95(19) ?
C10 N10 Ni1 . . 122.49(14) ?
C13 N10 Ni1 . . 120.51(15) ?
N1 C1 O1 . . 179.7(2) ?
C1 N1 Ni1 . . 167.16(17) ?
C22 N21 C21 . . 117.19(17) ?
N10 C10 C11 . . 121.7(2) ?
N10 C10 H10 . . 119.2 ?
C11 C10 H10 . . 119.2 ?
N20 C23 C22 . . 122.01(19) ?
N20 C23 H23 . . 119.0 ?
C22 C23 H23 . . 119.0 ?
C11 N11 C12 . . 117.2(2) ?
N21 C22 C23 . . 121.1(2) ?
N21 C22 C25 . . 117.86(17) ?
C23 C22 C25 . . 121.1(2) ?
N20 C20 C21 . . 121.5(2) ?
N20 C20 H20 . . 119.3 ?
C21 C20 H20 . . 119.3 ?
N11 C11 C10 . . 121.2(2) ?
N11 C11 C14 . . 117.3(2) ?
C10 C11 C14 . . 121.5(2) ?
N10 C13 C12 . . 121.8(2) ?
N10 C13 H13 . . 119.1 ?
C12 C13 H13 . . 119.1 ?
N11 C12 C13 . . 121.1(2) ?
N11 C12 C15 . . 117.1(2) ?
C13 C12 C15 . . 121.7(2) ?
C11 C14 H14A . . 109.5 ?
C11 C14 H14B . . 109.5 ?
H14A C14 H14B . . 109.5 ?
C11 C14 H14C . . 109.5 ?
H14A C14 H14C . . 109.5 ?
H14B C14 H14C . . 109.5 ?
C12 C15 H15A . . 109.5 ?
C12 C15 H15B . . 109.5 ?
H15A C15 H15B . . 109.5 ?
C12 C15 H15C . . 109.5 ?
H15A C15 H15C . . 109.5 ?
H15B C15 H15C . . 109.5 ?
N21 C21 C20 . . 121.5(2) ?
N21 C21 C24 . . 117.32(18) ?
C20 C21 C24 . . 121.1(2) ?
C22 C25 H25A . . 109.5 ?
C22 C25 H25B . . 109.5 ?
H25A C25 H25B . . 109.5 ?
C22 C25 H25C . . 109.5 ?
H25A C25 H25C . . 109.5 ?
H25B C25 H25C . . 109.5 ?
C21 C24 H24A . . 109.5 ?
C21 C24 H24B . . 109.5 ?
H24A C24 H24B . . 109.5 ?
C21 C24 H24C . . 109.5 ?
H24A C24 H24C . . 109.5 ?
H24B C24 H24C . . 109.5 ?

loop_
_geom_bond_atom_site_label_1
_geom_bond_atom_site_label_2
_geom_bond_site_symmetry_2
_geom_bond_distance
_geom_bond_publ_flag
Ni1 N1 7_666 2.0396(19) ?
Ni1 N1 . 2.0396(19) y
Ni1 N10 . 2.1475(17) y
Ni1 N10 7_666 2.1475(17) ?
Ni1 N20 . 2.1983(15) y
Ni1 N20 7_666 2.1983(15) ?
N20 C23 . 1.335(3) ?
N20 C20 . 1.345(3) ?
N10 C10 . 1.334(3) ?
N10 C13 . 1.339(3) ?
C1 N1 . 1.113(3) ?
C1 O1 . 1.238(3) ?
N21 C22 . 1.339(3) ?
N21 C21 . 1.341(3) ?
C10 C11 . 1.398(3) ?
C10 H10 . 0.9300 ?
C23 C22 . 1.400(3) ?
C23 H23 . 0.9300 ?
N11 C11 . 1.334(3) ?
N11 C12 . 1.347(3) ?
C22 C25 . 1.498(3) ?
C20 C21 . 1.395(3) ?
C20 H20 . 0.9300 ?
C11 C14 . 1.502(3) ?
C13 C12 . 1.389(3) ?
C13 H13 . 0.9300 ?
C12 C15 . 1.507(3) ?
C14 H14A . 0.9600 ?
C14 H14B . 0.9600 ?
C14 H14C . 0.9600 ?
C15 H15A . 0.9600 ?
C15 H15B . 0.9600 ?
C15 H15C . 0.9600 ?
C21 C24 . 1.497(3) ?
C25 H25A . 0.9600 ?
C25 H25B . 0.9600 ?
C25 H25C . 0.9600 ?
C24 H24A . 0.9600 ?
C24 H24B . 0.9600 ?
C24 H24C . 0.9600 ?
